data_2233392
loop_
_publ_author_name
'Malekshahian, Mohammad'
'Talei Bavil Olyai, Mohamad Reza'
'Notash, Behrouz'

_publ_section_title
;
 Bis{2-[(2,4-dimethylphenyl)iminomethyl]pyridine-\k^2^<i>N</i>,<i>N</i>'}bis(thiocyanato-\k<i>N</i>)cadmium
;
_journal_coeditor_code BT5786
_journal_issue 2
_journal_name_full 'Acta Crystallographica Section E'
_journal_page_first m218
_journal_page_last m219
_journal_paper_doi 10.1107/S1600536812002772
_journal_volume 68
_journal_year 2012
_chemical_formula_iupac '[Cd (N C S)2 (C14 H14 N2)2]'
_chemical_formula_moiety 'C30 H28 Cd N6 S2'
_chemical_formula_sum 'C30 H28 Cd N6 S2'
_chemical_formula_weight 649.13
_chemical_name_systematic
;
Bis{2-[(2,4-dimethylphenyl)iminomethyl]pyridine-
\k^2^<i>N</i>,<i>N</i>'}bis(thiocyanato-\k<i>N</i>)cadmium
;
_space_group_IT_number 60
_symmetry_cell_setting orthorhombic
_symmetry_space_group_name_Hall '-P 2n 2ab'
_symmetry_space_group_name_H-M 'P b c n'
_atom_sites_solution_hydrogens geom
_atom_sites_solution_primary direct
_atom_sites_solution_secondary difmap
_audit_creation_method SHELXL-97
_cell_angle_alpha 90.00
_cell_angle_beta 90.00
_cell_angle_gamma 90.00
_cell_formula_units_Z 4
_cell_length_a 11.285(2)
_cell_length_b 15.048(3)
_cell_length_c 17.576(4)
_cell_measurement_reflns_used 4016
_cell_measurement_temperature 298(2)
_cell_measurement_theta_max 29.16
_cell_measurement_theta_min 2.26
_cell_volume 2984.7(10)
_computing_cell_refinement 'X-AREA (Stoe & Cie, 2005)'
_computing_data_collection 'X-AREA (Stoe & Cie, 2005)'
_computing_data_reduction 'X-AREA (Stoe & Cie, 2005)'
_computing_molecular_graphics 'ORTEP-3 for Windows (Farrugia, 1997)'
_computing_publication_material 'WinGX (Farrugia, 1999)'
_computing_structure_refinement 'SHELXL97 (Sheldrick, 2008)'
_computing_structure_solution 'SHELXS97 (Sheldrick, 2008)'
_diffrn_ambient_temperature 298(2)
_diffrn_detector_area_resol_mean '0.15 mm'
_diffrn_measured_fraction_theta_full 0.995
_diffrn_measured_fraction_theta_max 0.995
_diffrn_measurement_device_type 'Stoe IPDS II'
_diffrn_measurement_method 'rotation method'
_diffrn_radiation_monochromator graphite
_diffrn_radiation_source 'fine-focus sealed tube'
_diffrn_radiation_type MoK\a
_diffrn_radiation_wavelength 0.71073
_diffrn_reflns_av_R_equivalents 0.0284
_diffrn_reflns_av_sigmaI/netI 0.0216
_diffrn_reflns_limit_h_max 13
_diffrn_reflns_limit_h_min -15
_diffrn_reflns_limit_k_max 18
_diffrn_reflns_limit_k_min -20
_diffrn_reflns_limit_l_max 24
_diffrn_reflns_limit_l_min -20
_diffrn_reflns_number 12952
_diffrn_reflns_theta_full 29.16
_diffrn_reflns_theta_max 29.16
_diffrn_reflns_theta_min 2.26
_exptl_absorpt_coefficient_mu 0.901
_exptl_absorpt_correction_T_max 0.430
_exptl_absorpt_correction_T_min 0.406
_exptl_absorpt_correction_type numerical
_exptl_absorpt_process_details 'shape of crystal determined optically'
_exptl_crystal_colour yellow
_exptl_crystal_density_diffrn 1.445
_exptl_crystal_density_method 'not measured'
_exptl_crystal_description block
_exptl_crystal_F_000 1320.0
_exptl_crystal_size_max 0.45
_exptl_crystal_size_mid 0.4
_exptl_crystal_size_min 0.4
_refine_diff_density_max 0.201
_refine_diff_density_min -0.392
_refine_ls_extinction_coef 0.0048(4)
_refine_ls_extinction_expression Fc^*^=kFc[1+0.001xFc^2^\l^3^/sin(2\q)]^-1/4^
_refine_ls_extinction_method 'SHELXL97 (Sheldrick, 2008)'
_refine_ls_goodness_of_fit_ref 0.998
_refine_ls_hydrogen_treatment constr
_refine_ls_matrix_type full
_refine_ls_number_parameters 181
_refine_ls_number_reflns 4016
_refine_ls_number_restraints 0
_refine_ls_restrained_S_all 0.998
_refine_ls_R_factor_all 0.0490
_refine_ls_R_factor_gt 0.0254
_refine_ls_shift/su_max 0.001
_refine_ls_shift/su_mean 0.000
_refine_ls_structure_factor_coef Fsqd
_refine_ls_weighting_details 'calc w=1/[\s^2^(Fo^2^)+(0.0406P)^2^+0.0706P] where P=(Fo^2^+2Fc^2^)/3'
_refine_ls_weighting_scheme calc
_refine_ls_wR_factor_gt 0.0688
_refine_ls_wR_factor_ref 0.0751
_reflns_number_gt 2589
_reflns_number_total 4016
_reflns_threshold_expression I>2\s(I)
_cod_data_source_file bt5786.cif
_cod_data_source_block I
_cod_database_code 2233392
_cod_database_fobs_code 2233392

loop_
_symmetry_equiv_pos_as_xyz
'x, y, z'
'-x+1/2, -y+1/2, z+1/2'
'-x, y, -z+1/2'
'x+1/2, -y+1/2, -z'
'-x, -y, -z'
'x-1/2, y-1/2, -z-1/2'
'x, -y, z-1/2'
'-x-1/2, y-1/2, z'

loop_
_atom_site_type_symbol
_atom_site_label
_atom_site_fract_x
_atom_site_fract_y
_atom_site_fract_z
_atom_site_U_iso_or_equiv
_atom_site_adp_type
_atom_site_calc_flag
_atom_site_refinement_flags
_atom_site_occupancy
_atom_site_symmetry_multiplicity
Cd Cd1 0.5000 0.0000 0.5000 0.05113(8) Uani d S 1 2
S S1 0.81414(5) 0.10677(4) 0.32032(3) 0.08019(19) Uani d . 1 1
N N1 0.40527(12) 0.08917(9) 0.40838(7) 0.0506(3) Uani d . 1 1
N N2 0.56541(13) 0.09386(10) 0.59987(8) 0.0522(3) Uani d . 1 1
N N3 0.66504(15) 0.03255(13) 0.42813(10) 0.0687(4) Uani d . 1 1
C C1 0.40926(15) 0.18477(11) 0.40648(9) 0.0484(4) Uani d . 1 1
C C2 0.34254(16) 0.23310(12) 0.45844(9) 0.0537(4) Uani d . 1 1
C C3 0.35215(18) 0.32527(12) 0.45528(11) 0.0607(5) Uani d . 1 1
H H3 0.3075 0.3589 0.4892 0.073 Uiso calc R 1 1
C C4 0.42425(17) 0.36928(12) 0.40456(11) 0.0603(5) Uani d . 1 1
C C5 0.49090(17) 0.31881(14) 0.35509(12) 0.0645(5) Uani d . 1 1
H H5 0.5413 0.3469 0.3208 0.077 Uiso calc R 1 1
C C6 0.48400(16) 0.22711(14) 0.35565(11) 0.0585(5) Uani d . 1 1
H H6 0.5295 0.1939 0.3219 0.070 Uiso calc R 1 1
C C7 0.2607(2) 0.18931(16) 0.51445(12) 0.0771(6) Uani d . 1 1
H H7A 0.2006 0.1569 0.4875 0.116 Uiso calc R 1 1
H H7B 0.2241 0.2338 0.5457 0.116 Uiso calc R 1 1
H H7C 0.3051 0.1492 0.5459 0.116 Uiso calc R 1 1
C C8 0.4294(2) 0.46981(15) 0.40349(16) 0.0888(7) Uani d . 1 1
H H8A 0.3775 0.4931 0.4419 0.133 Uiso calc R 1 1
H H8B 0.4049 0.4911 0.3545 0.133 Uiso calc R 1 1
H H8C 0.5090 0.4890 0.4134 0.133 Uiso calc R 1 1
C C9 0.37889(16) 0.04762(12) 0.34795(10) 0.0560(4) Uani d . 1 1
H H9 0.3556 0.0800 0.3054 0.067 Uiso calc R 1 1
C C10 0.61622(16) 0.04953(12) 0.65736(9) 0.0530(4) Uani d . 1 1
C C11 0.66386(19) 0.09220(14) 0.71998(12) 0.0700(5) Uani d . 1 1
H H11 0.6992 0.0597 0.7588 0.084 Uiso calc R 1 1
C C12 0.6583(2) 0.18377(15) 0.72401(13) 0.0756(6) Uani d . 1 1
H H12 0.6895 0.2139 0.7656 0.091 Uiso calc R 1 1
C C13 0.6062(2) 0.22922(14) 0.66575(12) 0.0698(5) Uani d . 1 1
H H13 0.6016 0.2909 0.6670 0.084 Uiso calc R 1 1
C C14 0.56032(18) 0.18261(13) 0.60500(11) 0.0619(5) Uani d . 1 1
H H14 0.5243 0.2142 0.5658 0.074 Uiso calc R 1 1
C C15 0.72622(16) 0.06333(12) 0.38293(10) 0.0522(4) Uani d . 1 1

loop_
_atom_site_aniso_label
_atom_site_aniso_U_11
_atom_site_aniso_U_22
_atom_site_aniso_U_33
_atom_site_aniso_U_12
_atom_site_aniso_U_13
_atom_site_aniso_U_23
Cd1 0.06666(13) 0.05083(12) 0.03589(10) -0.00527(8) -0.00409(7) 0.00119(7)
S1 0.0866(4) 0.0912(4) 0.0628(3) -0.0209(3) 0.0033(3) 0.0211(3)
N1 0.0607(8) 0.0512(9) 0.0399(7) 0.0054(7) 0.0001(6) -0.0038(6)
N2 0.0612(9) 0.0500(9) 0.0453(8) -0.0035(7) 0.0000(6) -0.0037(6)
N3 0.0716(11) 0.0741(11) 0.0603(10) -0.0121(9) 0.0033(8) 0.0023(9)
C1 0.0585(10) 0.0476(10) 0.0390(8) 0.0059(7) -0.0049(7) -0.0004(7)
C2 0.0597(10) 0.0555(11) 0.0459(9) 0.0052(8) 0.0011(8) -0.0029(8)
C3 0.0684(11) 0.0553(11) 0.0584(10) 0.0112(9) -0.0002(9) -0.0086(9)
C4 0.0667(11) 0.0533(11) 0.0609(11) -0.0013(9) -0.0121(9) 0.0007(9)
C5 0.0689(12) 0.0657(13) 0.0590(11) -0.0056(10) 0.0020(9) 0.0101(10)
C6 0.0706(12) 0.0607(12) 0.0442(9) 0.0069(9) 0.0049(8) 0.0000(9)
C7 0.0892(15) 0.0687(13) 0.0733(13) 0.0118(12) 0.0293(12) 0.0053(11)
C8 0.1038(19) 0.0544(12) 0.108(2) -0.0100(13) -0.0139(15) 0.0021(13)
C9 0.0691(11) 0.0571(12) 0.0418(9) 0.0060(9) -0.0044(8) -0.0015(8)
C10 0.0618(10) 0.0546(12) 0.0426(9) 0.0016(8) -0.0012(8) -0.0067(8)
C11 0.0891(14) 0.0677(14) 0.0531(10) 0.0060(11) -0.0140(10) -0.0143(10)
C12 0.0940(16) 0.0691(15) 0.0636(11) -0.0024(12) -0.0115(12) -0.0225(11)
C13 0.0852(14) 0.0517(11) 0.0727(13) -0.0019(10) 0.0019(11) -0.0165(10)
C14 0.0712(13) 0.0538(11) 0.0607(11) -0.0017(9) -0.0021(10) 0.0008(9)
C15 0.0588(10) 0.0489(9) 0.0491(9) -0.0032(8) -0.0094(8) 0.0014(8)

loop_
_atom_type_symbol
_atom_type_description
_atom_type_scat_dispersion_real
_atom_type_scat_dispersion_imag
_atom_type_scat_source
C C 0.0033 0.0016 'International Tables Vol C Tables 4.2.6.8 and 6.1.1.4'
H H 0.0000 0.0000 'International Tables Vol C Tables 4.2.6.8 and 6.1.1.4'
N N 0.0061 0.0033 'International Tables Vol C Tables 4.2.6.8 and 6.1.1.4'
O O 0.0106 0.0060 'International Tables Vol C Tables 4.2.6.8 and 6.1.1.4'
S S 0.1246 0.1234 'International Tables Vol C Tables 4.2.6.8 and 6.1.1.4'
K K 0.2009 0.2494 'International Tables Vol C Tables 4.2.6.8 and 6.1.1.4'
Cd Cd -0.8075 1.2024 'International Tables Vol C Tables 4.2.6.8 and 6.1.1.4'

loop_
_geom_angle_atom_site_label_1
_geom_angle_atom_site_label_2
_geom_angle_atom_site_label_3
_geom_angle_site_symmetry_1
_geom_angle_site_symmetry_3
_geom_angle
_geom_angle_publ_flag
N3 Cd1 N3 5_656 . 180.0 y
N3 Cd1 N1 5_656 . 97.43(6) y
N3 Cd1 N1 . . 82.57(6) y
N3 Cd1 N1 5_656 5_656 82.57(6) ?
N3 Cd1 N1 . 5_656 97.43(6) ?
N1 Cd1 N1 . 5_656 180.00(5) y
N3 Cd1 N2 5_656 5_656 91.58(6) y
N3 Cd1 N2 . 5_656 88.42(6) ?
N1 Cd1 N2 . 5_656 72.03(5) ?
N1 Cd1 N2 5_656 5_656 107.97(5) ?
N3 Cd1 N2 5_656 . 88.42(6) ?
N3 Cd1 N2 . . 91.58(6) ?
N1 Cd1 N2 . . 107.97(5) y
N1 Cd1 N2 5_656 . 72.03(5) ?
N2 Cd1 N2 5_656 . 180.0 y
C9 N1 C1 . . 118.73(15) ?
C9 N1 Cd1 . . 113.50(12) ?
C1 N1 Cd1 . . 124.85(10) ?
C10 N2 C14 . . 117.64(16) ?
C10 N2 Cd1 . . 113.27(11) ?
C14 N2 Cd1 . . 129.08(12) ?
C15 N3 Cd1 . . 161.83(17) ?
C6 C1 C2 . . 120.91(16) ?
C6 C1 N1 . . 119.60(16) ?
C2 C1 N1 . . 119.40(15) ?
C1 C2 C3 . . 116.94(17) ?
C1 C2 C7 . . 122.30(17) ?
C3 C2 C7 . . 120.73(17) ?
C4 C3 C2 . . 123.43(18) ?
C4 C3 H3 . . 118.3 ?
C2 C3 H3 . . 118.3 ?
C3 C4 C5 . . 117.78(18) ?
C3 C4 C8 . . 120.7(2) ?
C5 C4 C8 . . 121.5(2) ?
C4 C5 C6 . . 121.01(19) ?
C4 C5 H5 . . 119.5 ?
C6 C5 H5 . . 119.5 ?
C5 C6 C1 . . 119.89(18) ?
C5 C6 H6 . . 120.1 ?
C1 C6 H6 . . 120.1 ?
C2 C7 H7A . . 109.5 ?
C2 C7 H7B . . 109.5 ?
H7A C7 H7B . . 109.5 ?
C2 C7 H7C . . 109.5 ?
H7A C7 H7C . . 109.5 ?
H7B C7 H7C . . 109.5 ?
C4 C8 H8A . . 109.5 ?
C4 C8 H8B . . 109.5 ?
H8A C8 H8B . . 109.5 ?
C4 C8 H8C . . 109.5 ?
H8A C8 H8C . . 109.5 ?
H8B C8 H8C . . 109.5 ?
N1 C9 C10 . 5_656 122.43(16) ?
N1 C9 H9 . . 118.8 ?
C10 C9 H9 5_656 . 118.8 ?
N2 C10 C11 . . 122.37(17) ?
N2 C10 C9 . 5_656 117.69(15) ?
C11 C10 C9 . 5_656 119.94(17) ?
C12 C11 C10 . . 119.1(2) ?
C12 C11 H11 . . 120.4 ?
C10 C11 H11 . . 120.4 ?
C13 C12 C11 . . 118.8(2) ?
C13 C12 H12 . . 120.6 ?
C11 C12 H12 . . 120.6 ?
C12 C13 C14 . . 119.2(2) ?
C12 C13 H13 . . 120.4 ?
C14 C13 H13 . . 120.4 ?
N2 C14 C13 . . 122.92(19) ?
N2 C14 H14 . . 118.5 ?
C13 C14 H14 . . 118.5 ?
N3 C15 S1 . . 179.04(17) ?

loop_
_geom_bond_atom_site_label_1
_geom_bond_atom_site_label_2
_geom_bond_site_symmetry_2
_geom_bond_distance
_geom_bond_publ_flag
Cd1 N3 5_656 2.3032(17) ?
Cd1 N3 . 2.3032(17) y
Cd1 N1 . 2.3529(14) y
Cd1 N1 5_656 2.3529(14) ?
Cd1 N2 5_656 2.3708(14) ?
Cd1 N2 . 2.3708(14) y
S1 C15 . 1.619(2) ?
N1 C9 . 1.268(2) y
N1 C1 . 1.440(2) ?
N2 C10 . 1.340(2) ?
N2 C14 . 1.340(2) ?
N3 C15 . 1.150(2) ?
C1 C6 . 1.384(3) ?
C1 C2 . 1.389(2) ?
C2 C3 . 1.392(2) ?
C2 C7 . 1.502(3) ?
C3 C4 . 1.377(3) ?
C3 H3 . 0.9300 ?
C4 C5 . 1.378(3) ?
C4 C8 . 1.514(3) ?
C5 C6 . 1.382(3) ?
C5 H5 . 0.9300 ?
C6 H6 . 0.9300 ?
C7 H7A . 0.9600 ?
C7 H7B . 0.9600 ?
C7 H7C . 0.9600 ?
C8 H8A . 0.9600 ?
C8 H8B . 0.9600 ?
C8 H8C . 0.9600 ?
C9 C10 5_656 1.466(3) ?
C9 H9 . 0.9300 ?
C10 C11 . 1.383(2) ?
C10 C9 5_656 1.466(3) ?
C11 C12 . 1.381(3) ?
C11 H11 . 0.9300 ?
C12 C13 . 1.365(3) ?
C12 H12 . 0.9300 ?
C13 C14 . 1.378(3) ?
C13 H13 . 0.9300 ?
C14 H14 . 0.9300 ?

loop_
_geom_hbond_atom_site_label_D
_geom_hbond_atom_site_label_H
_geom_hbond_atom_site_label_A
_geom_hbond_site_symmetry_A
_geom_hbond_distance_DH
_geom_hbond_distance_HA
_geom_hbond_distance_DA
_geom_hbond_angle_DHA
_geom_hbond_publ_flag
C12 H12 S1 2_655 0.9300 2.8700 3.591(2) 136.00 y

loop_
_geom_torsion_atom_site_label_1
_geom_torsion_atom_site_label_2
_geom_torsion_atom_site_label_3
_geom_torsion_atom_site_label_4
_geom_torsion_site_symmetry_1
_geom_torsion_site_symmetry_4
_geom_torsion
N3 Cd1 N1 C9 5_656 . -97.15(13)
N3 Cd1 N1 C9 . . 82.85(13)
N2 Cd1 N1 C9 5_656 . -7.89(12)
N2 Cd1 N1 C9 . . 172.11(12)
N3 Cd1 N1 C1 5_656 . 102.54(13)
N3 Cd1 N1 C1 . . -77.46(13)
N2 Cd1 N1 C1 5_656 . -168.21(13)
N2 Cd1 N1 C1 . . 11.79(13)
N3 Cd1 N2 C10 5_656 . 79.80(12)
N3 Cd1 N2 C10 . . -100.20(12)
N1 Cd1 N2 C10 . . 177.10(12)
N1 Cd1 N2 C10 5_656 . -2.90(12)
N3 Cd1 N2 C14 5_656 . -101.74(16)
N3 Cd1 N2 C14 . . 78.26(16)
N1 Cd1 N2 C14 . . -4.44(17)
N1 Cd1 N2 C14 5_656 . 175.56(17)
N1 Cd1 N3 C15 . . 7.1(5)
N1 Cd1 N3 C15 5_656 . -172.9(5)
N2 Cd1 N3 C15 5_656 . 79.2(5)
N2 Cd1 N3 C15 . . -100.8(5)
C9 N1 C1 C6 . . -57.6(2)
Cd1 N1 C1 C6 . . 101.74(16)
C9 N1 C1 C2 . . 125.68(18)
Cd1 N1 C1 C2 . . -74.95(18)
C6 C1 C2 C3 . . 1.7(3)
N1 C1 C2 C3 . . 178.39(16)
C6 C1 C2 C7 . . -179.92(19)
N1 C1 C2 C7 . . -3.3(3)
C1 C2 C3 C4 . . -0.7(3)
C7 C2 C3 C4 . . -179.06(19)
C2 C3 C4 C5 . . -0.7(3)
C2 C3 C4 C8 . . 179.22(19)
C3 C4 C5 C6 . . 1.0(3)
C8 C4 C5 C6 . . -178.9(2)
C4 C5 C6 C1 . . 0.0(3)
C2 C1 C6 C5 . . -1.4(3)
N1 C1 C6 C5 . . -178.07(16)
C1 N1 C9 C10 . 5_656 173.99(15)
Cd1 N1 C9 C10 . 5_656 12.4(2)
C14 N2 C10 C11 . . -0.9(3)
Cd1 N2 C10 C11 . . 177.80(15)
C14 N2 C10 C9 . 5_656 179.59(16)
Cd1 N2 C10 C9 . 5_656 -1.76(19)
N2 C10 C11 C12 . . 0.5(3)
C9 C10 C11 C12 5_656 . -179.9(2)
C10 C11 C12 C13 . . -0.2(3)
C11 C12 C13 C14 . . 0.3(3)
C10 N2 C14 C13 . . 0.9(3)
Cd1 N2 C14 C13 . . -177.48(15)
C12 C13 C14 N2 . . -0.7(3)
